data_4311500
loop_
_publ_author_name
'Michel Meyer'
'Laurent Fr\'emond'
'Enrique Espinosa'
'Roger Guilard'
'Zhongping Ou'
'Karl M. Kadish'

_publ_contact_author
;
  Pr. Roger Guilard,
  LIMSAG, CNRS UMR 5633, 
  Universite de Bourgogne, Faculte des Sciences, 
  6 boulevard Gabriel, 21100 Dijon, 
  France 
;
_publ_contact_author_email Roger.Guilard@u-bourgogne.fr
_publ_contact_author_fax '+33 3 80 39 61 17'
_publ_contact_author_phone '+33 3 80 39 61 11'
_publ_section_title
;
 Synthesis, Characterization, and X-ray Crystal Structures of Cyclam
 Derivatives. 5. Copper(II) Binding Studies of a Pyridine-Strapped
 5,12-Dioxocyclam-Based Macrobicycle1
;
_journal_name_full 'Inorganic Chemistry'
_journal_page_first 5572
_journal_page_last 5587
_journal_paper_doi 10.1021/ic049518k
_journal_volume 43
_journal_year 2004
_chemical_formula_moiety 'C17 H24 Cu N5 O2,Cl O4,H2 O'
_chemical_formula_sum 'C17 H26 Cl Cu N5 O7'
_chemical_formula_weight 511.42
_chemical_name_systematic
;
 ?
;
_space_group_IT_number 19
_symmetry_cell_setting orthorhombic
_symmetry_space_group_name_Hall 'P 2ac 2ab'
_symmetry_space_group_name_H-M 'P 21 21 21'
_atom_sites_solution_hydrogens geom
_atom_sites_solution_primary direct
_atom_sites_solution_secondary difmap
_audit_creation_method SHELXL-97
_cell_angle_alpha 90.00
_cell_angle_beta 90.00
_cell_angle_gamma 90.00
_cell_formula_units_Z 4
_cell_length_a 8.0150(3)
_cell_length_b 13.6120(5)
_cell_length_c 18.6620(6)
_cell_measurement_reflns_used 13042
_cell_measurement_temperature 110(2)
_cell_measurement_theta_max 33.29
_cell_measurement_theta_min 1.85
_cell_volume 2036.03(13)
_computing_structure_refinement 'SHELXL-97 (Sheldrick, 1997)'
_diffrn_ambient_temperature 110(2)
_diffrn_measured_fraction_theta_full 0.979
_diffrn_measured_fraction_theta_max 0.979
_diffrn_radiation_monochromator graphite
_diffrn_radiation_source 'fine-focus sealed tube'
_diffrn_radiation_type MoK\a
_diffrn_radiation_wavelength 0.71070
_diffrn_reflns_av_R_equivalents 0.0360
_diffrn_reflns_av_sigmaI/netI 0.0480
_diffrn_reflns_limit_h_max 12
_diffrn_reflns_limit_h_min 0
_diffrn_reflns_limit_k_max 20
_diffrn_reflns_limit_k_min 0
_diffrn_reflns_limit_l_max 28
_diffrn_reflns_limit_l_min -28
_diffrn_reflns_number 13042
_diffrn_reflns_theta_full 33.29
_diffrn_reflns_theta_max 33.29
_diffrn_reflns_theta_min 1.85
_exptl_absorpt_coefficient_mu 1.256
_exptl_absorpt_correction_type none
_exptl_crystal_colour red
_exptl_crystal_density_diffrn 1.668
_exptl_crystal_density_method 'not measured'
_exptl_crystal_description prismatic
_exptl_crystal_F_000 1060
_exptl_crystal_size_max 0.24
_exptl_crystal_size_mid 0.20
_exptl_crystal_size_min 0.18
_refine_diff_density_max 0.605
_refine_diff_density_min -0.703
_refine_diff_density_rms 0.086
_refine_ls_abs_structure_details 'Flack H D (1983), Acta Cryst. A39, 876-881'
_refine_ls_abs_structure_Flack -10(10)
_refine_ls_extinction_method none
_refine_ls_goodness_of_fit_ref 1.023
_refine_ls_hydrogen_treatment mixed
_refine_ls_matrix_type full
_refine_ls_number_parameters 289
_refine_ls_number_reflns 7067
_refine_ls_number_restraints 0
_refine_ls_restrained_S_all 1.023
_refine_ls_R_factor_all 0.0543
_refine_ls_R_factor_gt 0.0413
_refine_ls_shift/su_max 0.005
_refine_ls_shift/su_mean 0.000
_refine_ls_structure_factor_coef Fsqd
_refine_ls_weighting_details 'calc w=1/[\s^2^(Fo^2^)+(0.0379P)^2^+2.1942P] where P=(Fo^2^+2Fc^2^)/3'
_refine_ls_weighting_scheme calc
_refine_ls_wR_factor_gt 0.0927
_refine_ls_wR_factor_ref 0.0992
_reflns_number_gt 6039
_reflns_number_total 7067
_reflns_threshold_expression >2sigma(I)
_cod_data_source_file ic049518ksi20040616_110903_1.cif
_cod_data_source_block lf084
_cod_database_code 4311500

loop_
_symmetry_equiv_pos_as_xyz
'x, y, z'
'-x+1/2, -y, z+1/2'
'x+1/2, -y+1/2, -z'
'-x, y+1/2, -z+1/2'

loop_
_atom_site_label
_atom_site_type_symbol
_atom_site_fract_x
_atom_site_fract_y
_atom_site_fract_z
_atom_site_U_iso_or_equiv
_atom_site_adp_type
_atom_site_occupancy
_atom_site_symmetry_multiplicity
_atom_site_calc_flag
_atom_site_refinement_flags
_atom_site_disorder_assembly
_atom_site_disorder_group
Cu1 Cu 0.41660(4) 0.04155(2) 0.919758(14) 0.01318(6) Uani 1 1 d . . .
O7 O 0.0160(3) -0.09449(15) 0.96491(11) 0.0242(4) Uani 1 1 d . . .
O14 O 0.6999(3) 0.28788(16) 0.93904(14) 0.0357(6) Uani 1 1 d . . .
N1 N 0.5624(3) 0.14237(17) 0.94784(13) 0.0229(5) Uani 1 1 d . . .
N4 N 0.4833(3) -0.03599(17) 1.00799(10) 0.0176(4) Uani 1 1 d . . .
N8 N 0.1178(3) 0.06146(16) 0.96837(12) 0.0206(4) Uani 1 1 d . . .
H8 H 0.155(5) 0.107(3) 1.0024(18) 0.025 Uiso 1 1 d . . .
N11 N 0.3045(3) 0.09973(15) 0.83330(11) 0.0166(4) Uani 1 1 d . . .
N17 N 0.3519(3) -0.08157(15) 0.88277(11) 0.0149(4) Uani 1 1 d . . .
C2 C 0.6524(4) 0.1167(2) 1.01511(16) 0.0276(6) Uani 1 1 d . . .
H2A H 0.5959 0.1450 1.0562 0.033 Uiso 1 1 calc R . .
H2B H 0.7656 0.1418 1.0137 0.033 Uiso 1 1 calc R . .
C3 C 0.6537(4) 0.0044(2) 1.02063(15) 0.0246(5) Uani 1 1 d . . .
H3A H 0.7304 -0.0224 0.9855 0.029 Uiso 1 1 calc R . .
H3B H 0.6922 -0.0149 1.0678 0.029 Uiso 1 1 calc R . .
C5 C 0.3730(3) -0.01469(19) 1.07067(13) 0.0201(5) Uani 1 1 d . . .
H5A H 0.3693 0.0559 1.0778 0.024 Uiso 1 1 calc R . .
H5B H 0.4228 -0.0435 1.1131 0.024 Uiso 1 1 calc R . .
C6 C 0.1946(4) -0.0526(2) 1.06374(14) 0.0237(5) Uani 1 1 d . . .
H6A H 0.1974 -0.1234 1.0696 0.028 Uiso 1 1 calc R . .
H6B H 0.1307 -0.0262 1.1035 0.028 Uiso 1 1 calc R . .
C7 C 0.0993(3) -0.03036(19) 0.99507(13) 0.0201(5) Uani 1 1 d . . .
C9 C 0.0338(3) 0.0901(2) 0.90099(14) 0.0221(5) Uani 1 1 d . . .
H9A H -0.0662 0.1274 0.9119 0.027 Uiso 1 1 calc R . .
H9B H 0.0013 0.0317 0.8747 0.027 Uiso 1 1 calc R . .
C10 C 0.1502(3) 0.15184(19) 0.85553(14) 0.0208(5) Uani 1 1 d . . .
H10A H 0.0909 0.1731 0.8130 0.025 Uiso 1 1 calc R . .
H10B H 0.1811 0.2101 0.8823 0.025 Uiso 1 1 calc R . .
C12 C 0.4289(4) 0.16875(18) 0.80001(14) 0.0224(5) Uani 1 1 d . . .
H12A H 0.3775 0.1994 0.7586 0.027 Uiso 1 1 calc R . .
H12B H 0.5230 0.1305 0.7830 0.027 Uiso 1 1 calc R . .
C13 C 0.4950(4) 0.2499(2) 0.84932(16) 0.0264(6) Uani 1 1 d . . .
H13A H 0.5635 0.2929 0.8201 0.032 Uiso 1 1 calc R . .
H13B H 0.3994 0.2883 0.8646 0.032 Uiso 1 1 calc R . .
C14 C 0.5948(4) 0.22604(18) 0.91579(15) 0.0234(5) Uani 1 1 d . . .
C15 C 0.2636(4) 0.01620(19) 0.78252(13) 0.0201(5) Uani 1 1 d . . .
H15A H 0.3428 0.0163 0.7432 0.024 Uiso 1 1 calc R . .
H15B H 0.1531 0.0263 0.7626 0.024 Uiso 1 1 calc R . .
C16 C 0.2694(3) -0.08259(18) 0.82012(13) 0.0162(4) Uani 1 1 d . . .
C18 C 0.3834(3) -0.16171(17) 0.92165(14) 0.0172(4) Uani 1 1 d . . .
C19 C 0.3287(4) -0.25246(19) 0.89676(16) 0.0235(5) Uani 1 1 d . . .
H19 H 0.3520 -0.3097 0.9220 0.028 Uiso 1 1 calc R . .
C20 C 0.2385(4) -0.2556(2) 0.83328(17) 0.0270(6) Uani 1 1 d . . .
H20 H 0.1995 -0.3157 0.8164 0.032 Uiso 1 1 calc R . .
C21 C 0.2054(4) -0.1703(2) 0.79447(15) 0.0241(5) Uani 1 1 d . . .
H21 H 0.1423 -0.1723 0.7527 0.029 Uiso 1 1 calc R . .
C22 C 0.4851(4) -0.1432(2) 0.98860(14) 0.0220(5) Uani 1 1 d . . .
H22A H 0.4396 -0.1813 1.0279 0.026 Uiso 1 1 calc R . .
H22B H 0.5992 -0.1644 0.9807 0.026 Uiso 1 1 calc R . .
Cl1 Cl 0.74606(7) -0.03761(5) 0.72963(3) 0.01745(11) Uani 1 1 d . . .
O1 O 0.6318(3) 0.00016(16) 0.67674(11) 0.0267(4) Uani 1 1 d . . .
O2 O 0.8503(3) -0.11218(18) 0.69836(14) 0.0399(6) Uani 1 1 d . . .
O3 O 0.6515(3) -0.0783(2) 0.78691(15) 0.0540(8) Uani 1 1 d . . .
O4 O 0.8503(3) 0.03996(18) 0.75495(15) 0.0452(6) Uani 1 1 d . . .
OW O 0.8126(3) -0.21857(17) 0.88137(14) 0.0334(5) Uani 1 1 d . . .
HW1 H 0.894(5) -0.178(3) 0.902(2) 0.040 Uiso 1 1 d . . .
HW2 H 0.773(6) -0.187(3) 0.854(2) 0.040 Uiso 1 1 d . . .

loop_
_atom_site_aniso_label
_atom_site_aniso_U_11
_atom_site_aniso_U_22
_atom_site_aniso_U_33
_atom_site_aniso_U_23
_atom_site_aniso_U_13
_atom_site_aniso_U_12
Cu1 0.01418(11) 0.01228(11) 0.01309(11) -0.00081(10) -0.00093(10) -0.00057(11)
O7 0.0198(9) 0.0235(9) 0.0293(10) -0.0021(8) 0.0023(8) -0.0045(8)
O14 0.0305(12) 0.0251(10) 0.0515(14) -0.0149(10) 0.0097(10) -0.0113(9)
N1 0.0207(11) 0.0227(10) 0.0253(11) -0.0081(9) 0.0019(9) -0.0060(9)
N4 0.0174(9) 0.0194(9) 0.0161(8) -0.0012(8) -0.0021(7) 0.0049(9)
N8 0.0197(11) 0.0229(11) 0.0193(9) -0.0005(8) 0.0008(8) 0.0025(8)
N11 0.0184(10) 0.0165(9) 0.0149(9) 0.0011(7) 0.0010(8) 0.0013(8)
N17 0.0156(9) 0.0142(8) 0.0149(9) -0.0024(7) 0.0023(7) -0.0007(7)
C2 0.0280(15) 0.0319(14) 0.0228(13) -0.0064(11) -0.0014(11) -0.0074(12)
C3 0.0188(12) 0.0335(14) 0.0214(12) -0.0013(11) -0.0038(10) 0.0039(11)
C5 0.0224(12) 0.0235(11) 0.0144(10) 0.0002(8) -0.0002(8) 0.0036(9)
C6 0.0221(12) 0.0295(14) 0.0195(11) 0.0048(10) 0.0027(9) 0.0061(11)
C7 0.0165(11) 0.0243(12) 0.0196(10) 0.0017(9) 0.0042(9) 0.0020(10)
C9 0.0177(11) 0.0281(13) 0.0205(12) 0.0048(10) 0.0012(9) 0.0055(10)
C10 0.0206(12) 0.0199(11) 0.0218(12) -0.0010(9) -0.0014(10) 0.0076(10)
C12 0.0279(13) 0.0180(11) 0.0212(11) 0.0027(9) 0.0048(11) -0.0007(11)
C13 0.0283(15) 0.0174(12) 0.0337(15) -0.0013(11) 0.0061(12) -0.0006(11)
C14 0.0219(12) 0.0203(11) 0.0281(12) -0.0075(10) 0.0074(12) -0.0024(9)
C15 0.0247(13) 0.0213(12) 0.0143(10) -0.0015(8) -0.0027(9) 0.0030(9)
C16 0.0130(10) 0.0183(11) 0.0173(10) -0.0034(8) -0.0006(8) 0.0006(8)
C18 0.0176(11) 0.0155(9) 0.0185(10) 0.0005(9) 0.0044(9) 0.0029(8)
C19 0.0214(12) 0.0155(10) 0.0336(14) -0.0005(10) 0.0052(11) 0.0006(10)
C20 0.0235(13) 0.0191(12) 0.0382(15) -0.0096(11) 0.0011(12) -0.0021(11)
C21 0.0219(13) 0.0244(13) 0.0259(13) -0.0102(11) -0.0008(10) -0.0017(10)
C22 0.0259(13) 0.0204(12) 0.0197(11) 0.0021(9) 0.0006(10) 0.0072(10)
Cl1 0.0170(2) 0.0173(2) 0.0181(2) 0.0025(2) 0.00081(19) 0.0021(2)
O1 0.0235(10) 0.0340(11) 0.0228(9) 0.0010(8) -0.0047(7) 0.0062(8)
O2 0.0359(13) 0.0362(12) 0.0478(14) -0.0115(11) -0.0031(11) 0.0171(11)
O3 0.0340(14) 0.079(2) 0.0489(15) 0.0433(15) 0.0164(12) 0.0163(14)
O4 0.0453(14) 0.0271(11) 0.0631(16) -0.0017(12) -0.0292(13) -0.0028(12)
OW 0.0323(13) 0.0300(11) 0.0378(13) 0.0122(10) -0.0099(10) -0.0069(10)

loop_
_atom_type_symbol
_atom_type_description
_atom_type_scat_dispersion_real
_atom_type_scat_dispersion_imag
_atom_type_scat_source
C C 0.0033 0.0016 'International Tables Vol C Tables 4.2.6.8 and 6.1.1.4'
H H 0.0000 0.0000 'International Tables Vol C Tables 4.2.6.8 and 6.1.1.4'
N N 0.0061 0.0033 'International Tables Vol C Tables 4.2.6.8 and 6.1.1.4'
O O 0.0106 0.0060 'International Tables Vol C Tables 4.2.6.8 and 6.1.1.4'
Cl Cl 0.1484 0.1585 'International Tables Vol C Tables 4.2.6.8 and 6.1.1.4'
Cu Cu 0.3201 1.2651 'International Tables Vol C Tables 4.2.6.8 and 6.1.1.4'

loop_
_geom_angle_atom_site_label_1
_geom_angle_atom_site_label_2
_geom_angle_atom_site_label_3
_geom_angle
_geom_angle_site_symmetry_1
_geom_angle_site_symmetry_3
_geom_angle_publ_flag
N1 Cu1 N17 157.42(10) . . ?
N1 Cu1 N11 102.37(10) . . ?
N17 Cu1 N11 86.18(9) . . ?
N1 Cu1 N4 89.41(10) . . ?
N17 Cu1 N4 84.67(9) . . ?
N11 Cu1 N4 167.21(9) . . ?
C14 N1 C2 119.5(2) . . ?
C14 N1 Cu1 129.1(2) . . ?
C2 N1 Cu1 111.40(18) . . ?
C3 N4 C5 110.3(2) . . ?
C3 N4 C22 112.8(2) . . ?
C5 N4 C22 112.5(2) . . ?
C3 N4 Cu1 100.25(16) . . ?
C5 N4 Cu1 112.24(15) . . ?
C22 N4 Cu1 108.18(15) . . ?
C7 N8 C9 120.4(2) . . ?
C10 N11 C12 111.7(2) . . ?
C10 N11 C15 110.6(2) . . ?
C12 N11 C15 110.72(19) . . ?
C10 N11 Cu1 109.65(15) . . ?
C12 N11 Cu1 106.35(16) . . ?
C15 N11 Cu1 107.64(15) . . ?
C18 N17 C16 123.9(2) . . ?
C18 N17 Cu1 118.41(17) . . ?
C16 N17 Cu1 117.60(17) . . ?
N1 C2 C3 107.1(2) . . ?
N4 C3 C2 110.6(2) . . ?
N4 C5 C6 115.0(2) . . ?
C7 C6 C5 118.3(2) . . ?
O7 C7 N8 123.0(2) . . ?
O7 C7 C6 121.0(2) . . ?
N8 C7 C6 116.0(2) . . ?
N8 C9 C10 110.0(2) . . ?
N11 C10 C9 113.9(2) . . ?
N11 C12 C13 115.6(2) . . ?
C14 C13 C12 121.4(2) . . ?
O14 C14 N1 123.5(3) . . ?
O14 C14 C13 119.3(3) . . ?
N1 C14 C13 117.1(2) . . ?
N11 C15 C16 111.65(19) . . ?
N17 C16 C21 119.5(2) . . ?
N17 C16 C15 114.1(2) . . ?
C21 C16 C15 126.3(2) . . ?
N17 C18 C19 119.0(2) . . ?
N17 C18 C22 114.5(2) . . ?
C19 C18 C22 126.4(2) . . ?
C20 C19 C18 118.5(3) . . ?
C19 C20 C21 121.1(3) . . ?
C16 C21 C20 117.9(3) . . ?
N4 C22 C18 110.8(2) . . ?
O3 Cl1 O4 110.5(2) . . ?
O3 Cl1 O2 109.86(18) . . ?
O4 Cl1 O2 108.46(17) . . ?
O3 Cl1 O1 108.38(15) . . ?
O4 Cl1 O1 109.56(14) . . ?
O2 Cl1 O1 110.05(14) . . ?

loop_
_geom_bond_atom_site_label_1
_geom_bond_atom_site_label_2
_geom_bond_distance
_geom_bond_site_symmetry_2
_geom_bond_publ_flag
Cu1 N1 1.877(2) . ?
Cu1 N17 1.885(2) . ?
Cu1 N11 2.009(2) . ?
Cu1 N4 2.028(2) . ?
O7 C7 1.235(3) . ?
O14 C14 1.267(3) . ?
N1 C14 1.312(4) . ?
N1 C2 1.490(4) . ?
N4 C3 1.491(4) . ?
N4 C5 1.495(3) . ?
N4 C22 1.503(3) . ?
N8 C7 1.354(3) . ?
N8 C9 1.479(3) . ?
N11 C10 1.485(3) . ?
N11 C12 1.504(3) . ?
N11 C15 1.516(3) . ?
N17 C18 1.334(3) . ?
N17 C16 1.343(3) . ?
C2 C3 1.531(4) . ?
C5 C6 1.526(4) . ?
C6 C7 1.522(4) . ?
C9 C10 1.515(4) . ?
C12 C13 1.532(4) . ?
C13 C14 1.511(4) . ?
C15 C16 1.518(4) . ?
C16 C21 1.385(4) . ?
C18 C19 1.391(4) . ?
C18 C22 1.513(4) . ?
C19 C20 1.389(4) . ?
C20 C21 1.394(4) . ?
Cl1 O3 1.422(2) . ?
Cl1 O4 1.427(2) . ?
Cl1 O2 1.438(2) . ?
Cl1 O1 1.441(2) . ?

loop_
_geom_hbond_atom_site_label_D
_geom_hbond_atom_site_label_H
_geom_hbond_atom_site_label_A
_geom_hbond_distance_DH
_geom_hbond_distance_HA
_geom_hbond_distance_DA
_geom_hbond_angle_DHA
_geom_hbond_site_symmetry_A
N8 H8 O14 0.94(3) 1.84(3) 2.761(3) 169(3) 3_457
OW HW1 O7 0.93(4) 1.91(4) 2.818(3) 164(4) 1_655
OW HW2 O3 0.74(4) 2.17(5) 2.902(3) 171(4) .

loop_
_geom_torsion_atom_site_label_1
_geom_torsion_atom_site_label_2
_geom_torsion_atom_site_label_3
_geom_torsion_atom_site_label_4
_geom_torsion
_geom_torsion_site_symmetry_1
_geom_torsion_site_symmetry_2
_geom_torsion_site_symmetry_3
_geom_torsion_site_symmetry_4
_geom_torsion_publ_flag
N17 Cu1 N1 C14 104.9(3) . . . . ?
N11 Cu1 N1 C14 -5.5(3) . . . . ?
N4 Cu1 N1 C14 179.5(3) . . . . ?
N17 Cu1 N1 C2 -73.1(3) . . . . ?
N11 Cu1 N1 C2 176.43(19) . . . . ?
N4 Cu1 N1 C2 1.5(2) . . . . ?
N1 Cu1 N4 C3 -26.28(16) . . . . ?
N17 Cu1 N4 C3 131.90(16) . . . . ?
N11 Cu1 N4 C3 176.4(4) . . . . ?
N1 Cu1 N4 C5 90.73(18) . . . . ?
N17 Cu1 N4 C5 -111.08(18) . . . . ?
N11 Cu1 N4 C5 -66.5(5) . . . . ?
N1 Cu1 N4 C22 -144.59(18) . . . . ?
N17 Cu1 N4 C22 13.59(18) . . . . ?
N11 Cu1 N4 C22 58.1(5) . . . . ?
N1 Cu1 N11 C10 -91.20(18) . . . . ?
N17 Cu1 N11 C10 109.93(17) . . . . ?
N4 Cu1 N11 C10 65.5(4) . . . . ?
N1 Cu1 N11 C12 29.68(17) . . . . ?
N17 Cu1 N11 C12 -129.19(16) . . . . ?
N4 Cu1 N11 C12 -173.6(3) . . . . ?
N1 Cu1 N11 C15 148.37(17) . . . . ?
N17 Cu1 N11 C15 -10.50(17) . . . . ?
N4 Cu1 N11 C15 -54.9(5) . . . . ?
N1 Cu1 N17 C18 70.8(3) . . . . ?
N11 Cu1 N17 C18 -175.68(19) . . . . ?
N4 Cu1 N17 C18 -4.63(18) . . . . ?
N1 Cu1 N17 C16 -112.3(3) . . . . ?
N11 Cu1 N17 C16 1.19(19) . . . . ?
N4 Cu1 N17 C16 172.24(19) . . . . ?
C14 N1 C2 C3 -154.4(3) . . . . ?
Cu1 N1 C2 C3 23.9(3) . . . . ?
C5 N4 C3 C2 -72.3(3) . . . . ?
C22 N4 C3 C2 161.0(2) . . . . ?
Cu1 N4 C3 C2 46.2(2) . . . . ?
N1 C2 C3 N4 -48.5(3) . . . . ?
C3 N4 C5 C6 179.9(2) . . . . ?
C22 N4 C5 C6 -53.2(3) . . . . ?
Cu1 N4 C5 C6 69.1(2) . . . . ?
N4 C5 C6 C7 -49.0(3) . . . . ?
C9 N8 C7 O7 1.4(4) . . . . ?
C9 N8 C7 C6 178.6(2) . . . . ?
C5 C6 C7 O7 135.7(3) . . . . ?
C5 C6 C7 N8 -41.6(3) . . . . ?
C7 N8 C9 C10 -139.1(2) . . . . ?
C12 N11 C10 C9 -169.7(2) . . . . ?
C15 N11 C10 C9 66.5(3) . . . . ?
Cu1 N11 C10 C9 -52.1(3) . . . . ?
N8 C9 C10 N11 61.8(3) . . . . ?
C10 N11 C12 C13 62.8(3) . . . . ?
C15 N11 C12 C13 -173.5(2) . . . . ?
Cu1 N11 C12 C13 -56.8(3) . . . . ?
N11 C12 C13 C14 63.2(4) . . . . ?
C2 N1 C14 O14 -0.2(4) . . . . ?
Cu1 N1 C14 O14 -178.1(2) . . . . ?
C2 N1 C14 C13 -177.7(2) . . . . ?
Cu1 N1 C14 C13 4.4(4) . . . . ?
C12 C13 C14 O14 152.3(3) . . . . ?
C12 C13 C14 N1 -30.0(4) . . . . ?
C10 N11 C15 C16 -102.6(2) . . . . ?
C12 N11 C15 C16 133.1(2) . . . . ?
Cu1 N11 C15 C16 17.2(3) . . . . ?
C18 N17 C16 C21 2.9(4) . . . . ?
Cu1 N17 C16 C21 -173.73(19) . . . . ?
C18 N17 C16 C15 -174.4(2) . . . . ?
Cu1 N17 C16 C15 8.9(3) . . . . ?
N11 C15 C16 N17 -17.5(3) . . . . ?
N11 C15 C16 C21 165.3(3) . . . . ?
C16 N17 C18 C19 0.1(4) . . . . ?
Cu1 N17 C18 C19 176.71(19) . . . . ?
C16 N17 C18 C22 177.3(2) . . . . ?
Cu1 N17 C18 C22 -6.0(3) . . . . ?
N17 C18 C19 C20 -2.0(4) . . . . ?
C22 C18 C19 C20 -179.0(3) . . . . ?
C18 C19 C20 C21 1.1(4) . . . . ?
N17 C16 C21 C20 -3.8(4) . . . . ?
C15 C16 C21 C20 173.3(3) . . . . ?
C19 C20 C21 C16 1.8(4) . . . . ?
C3 N4 C22 C18 -129.5(2) . . . . ?
C5 N4 C22 C18 105.0(2) . . . . ?
Cu1 N4 C22 C18 -19.5(3) . . . . ?
N17 C18 C22 N4 17.3(3) . . . . ?
C19 C18 C22 N4 -165.6(2) . . . . ?
